data_4132365
loop_
_publ_author_name
'Basnet, Prakash'
'Dhungana, Roshan K.'
'Thapa, Surendra'
'Shrestha, Bijay'
'Kc, Shekhar'
'Sears, Jeremiah M.'
'Giri, Ramesh'

_publ_section_title
;
 Ni-Catalyzed Regioselective \b,\d-Diarylation of Unactivated Olefins in
 Ketimines via Ligand-Enabled Contraction of Transient Nickellacycles:
 Rapid Access to Remotely Diarylated Ketones.
;
_journal_issue 25
_journal_name_full 'Journal of the American Chemical Society'
_journal_page_first 7782
_journal_page_last 7786
_journal_paper_doi 10.1021/jacs.8b03163
_journal_volume 140
_journal_year 2018
_chemical_absolute_configuration syn
_chemical_formula_moiety 'C24 H23 F6 O2'
_chemical_formula_sum 'C24 H23 F6 O2'
_chemical_formula_weight 457.42
_space_group_crystal_system orthorhombic
_space_group_IT_number 19
_space_group_name_Hall 'P 2ac 2ab'
_space_group_name_H-M_alt 'P 21 21 21'
_atom_sites_solution_hydrogens geom
_atom_sites_solution_primary dual
_audit_creation_date 2017-12-04
_audit_creation_method
;
Olex2 1.2
(compiled 2017.08.10 svn.r3458 for OlexSys, GUI svn.r5381)
;
_cell_angle_alpha 90
_cell_angle_beta 90
_cell_angle_gamma 90
_cell_formula_units_Z 4
_cell_length_a 9.5667(13)
_cell_length_b 9.7395(11)
_cell_length_c 23.460(3)
_cell_measurement_reflns_used 519
_cell_measurement_temperature 99(2)
_cell_measurement_theta_max 26.48
_cell_measurement_theta_min 3.34
_cell_volume 2185.9(5)
_computing_cell_refinement 'SAINT V8.35A (?, 2016)'
_computing_data_collection 'Bruker APEX3'
_computing_data_reduction 'SAINT V8.35A (?, 2016)'
_computing_molecular_graphics 'Olex2 (Dolomanov et al., 2009)'
_computing_publication_material 'Olex2 (Dolomanov et al., 2009)'
_computing_structure_refinement 'XL (Sheldrick, 2008)'
_computing_structure_solution 'XT (Sheldrick, 2015)'
_diffrn_ambient_temperature 99.51
_diffrn_measured_fraction_theta_full 0.994
_diffrn_measured_fraction_theta_max 0.994
_diffrn_measurement_device_type 'Bruker APEX-II CCD'
_diffrn_measurement_method '\f and \w scans'
_diffrn_radiation_type MoK\a
_diffrn_radiation_wavelength 0.71073
_diffrn_reflns_av_R_equivalents 0.1580
_diffrn_reflns_av_unetI/netI 0.2701
_diffrn_reflns_Laue_measured_fraction_full 0.994
_diffrn_reflns_Laue_measured_fraction_max 0.994
_diffrn_reflns_limit_h_max 11
_diffrn_reflns_limit_h_min -11
_diffrn_reflns_limit_k_max 11
_diffrn_reflns_limit_k_min -9
_diffrn_reflns_limit_l_max 17
_diffrn_reflns_limit_l_min -28
_diffrn_reflns_number 10554
_diffrn_reflns_point_group_measured_fraction_full 0.994
_diffrn_reflns_point_group_measured_fraction_max 0.994
_diffrn_reflns_theta_full 25.242
_diffrn_reflns_theta_max 25.344
_diffrn_reflns_theta_min 2.264
_diffrn_source 'fine--focus tube'
_diffrn_standards_number 0
_exptl_absorpt_coefficient_mu 0.122
_exptl_absorpt_correction_T_max 0.7454
_exptl_absorpt_correction_T_min 0.6006
_exptl_absorpt_correction_type multi-scan
_exptl_absorpt_process_details
;
SADABS-2016/2 (Bruker,2016/2) was used for absorption correction.
wR2(int) was 0.0874 before and 0.0770 after correction.
The Ratio of minimum to maximum transmission is 0.8057.
The \l/2 correction factor is Not present.
;
_exptl_crystal_colour 'clear colourless'
_exptl_crystal_colour_lustre clear
_exptl_crystal_colour_primary colourless
_exptl_crystal_density_diffrn 1.390
_exptl_crystal_description plate
_exptl_crystal_F_000 948
_exptl_crystal_size_max 0.228
_exptl_crystal_size_mid 0.157
_exptl_crystal_size_min 0.112
_refine_diff_density_max 0.595
_refine_diff_density_min -0.304
_refine_diff_density_rms 0.072
_refine_ls_abs_structure_details
;
 Flack x determined using 449 quotients [(I+)-(I-)]/[(I+)+(I-)]
 (Parsons, Flack and Wagner, Acta Cryst. B69 (2013) 249-259).
;
_refine_ls_abs_structure_Flack -1.4(10)
_refine_ls_extinction_method none
_refine_ls_goodness_of_fit_ref 0.977
_refine_ls_hydrogen_treatment constr
_refine_ls_matrix_type full
_refine_ls_number_parameters 284
_refine_ls_number_reflns 3994
_refine_ls_number_restraints 0
_refine_ls_restrained_S_all 0.977
_refine_ls_R_factor_all 0.2225
_refine_ls_R_factor_gt 0.0892
_refine_ls_shift/su_max 0.000
_refine_ls_shift/su_mean 0.000
_refine_ls_structure_factor_coef Fsqd
_refine_ls_weighting_details 'w=1/[\s^2^(Fo^2^)+(0.0518P)^2^] where P=(Fo^2^+2Fc^2^)/3'
_refine_ls_weighting_scheme calc
_refine_ls_wR_factor_gt 0.1357
_refine_ls_wR_factor_ref 0.1751
_reflns_Friedel_coverage 0.741
_reflns_Friedel_fraction_full 0.994
_reflns_Friedel_fraction_max 0.994
_reflns_number_gt 1802
_reflns_number_total 3994
_reflns_threshold_expression 'I > 2\s(I)'
_cod_data_source_file ja8b03163_si_002.cif
_cod_data_source_block jsop212121_a
_cod_database_code 4132365
_shelx_shelxl_version_number 2016/6
_shelx_space_group_comment
;
The symmetry employed for this shelxl refinement is uniquely defined
by the following loop, which should always be used as a source of
symmetry information in preference to the above space-group names.
They are only intended as comments.
;
_shelx_estimated_absorpt_t_max 0.987
_shelx_estimated_absorpt_t_min 0.973
_olex2_refinement_description
;
1. Fixed Uiso
 At 1.2 times of:
  All C(H) groups, All C(H,H) groups
 At 1.5 times of:
  All C(H,H,H) groups
2. Uiso/Uaniso restraints and constraints
Uanis(C7) = Uanis(C3)
3.a Ternary CH refined with riding coordinates:
 C1(H1)
3.b Secondary CH2 refined with riding coordinates:
 C12(H12A,H12B), C13(H13A,H13B), C14(H14A,H14B), C15(H15A,H15B), C16(H16A,
 H16B), C17(H17A,H17B)
3.c Aromatic/amide H refined with riding coordinates:
 C3(H3), C5(H5), C7(H7), C19(H19), C20(H20), C22(H22), C23(H23)
3.d Idealised Me refined as rotating group:
 C24(H24A,H24B,H24C)
;
_olex2_submission_special_instructions 'No special instructions were received'

loop_
_space_group_symop_operation_xyz
'x, y, z'
'-x+1/2, -y, z+1/2'
'-x, y+1/2, -z+1/2'
'x+1/2, -y+1/2, -z'

loop_
_atom_site_label
_atom_site_type_symbol
_atom_site_fract_x
_atom_site_fract_y
_atom_site_fract_z
_atom_site_U_iso_or_equiv
_atom_site_adp_type
_atom_site_occupancy
_atom_site_site_symmetry_order
_atom_site_calc_flag
_atom_site_refinement_flags_posn
F80 F 0.9891(7) 0.1671(7) 0.6187(3) 0.066(2) Uani 1 1 d .
F81 F 1.0099(6) 0.2724(6) 0.5411(3) 0.057(2) Uani 1 1 d .
F82 F 0.9041(7) 0.0820(7) 0.5440(4) 0.093(3) Uani 1 1 d .
F90 F 0.3768(7) 0.1409(7) 0.6531(3) 0.066(2) Uani 1 1 d .
F91 F 0.4132(6) 0.0677(6) 0.5694(3) 0.054(2) Uani 1 1 d .
F92 F 0.2991(6) 0.2507(6) 0.5818(4) 0.075(3) Uani 1 1 d .
O11 O 0.6465(8) 0.8980(6) 0.6587(3) 0.045(2) Uani 1 1 d .
O21 O 0.7880(6) 0.8957(6) 0.3025(3) 0.0288(17) Uani 1 1 d .
C1 C 0.6628(10) 0.6349(7) 0.6116(4) 0.019(2) Uani 1 1 d .
H1 H 0.568735 0.664560 0.625615 0.023 Uiso 1 1 calc R
C2 C 0.6601(10) 0.4804(8) 0.6038(3) 0.012(2) Uani 1 1 d .
C3 C 0.7845(10) 0.4102(8) 0.5918(3) 0.0164(15) Uani 1 1 d .
H3 H 0.869229 0.460611 0.589289 0.020 Uiso 1 1 calc R
C4 C 0.7875(9) 0.2698(9) 0.5835(4) 0.016(2) Uani 1 1 d .
C5 C 0.6637(10) 0.1948(9) 0.5862(4) 0.020(2) Uani 1 1 d .
H5 H 0.664481 0.098453 0.579922 0.024 Uiso 1 1 calc R
C6 C 0.5400(9) 0.2615(8) 0.5979(4) 0.016(2) Uani 1 1 d .
C7 C 0.5393(9) 0.4040(8) 0.6075(4) 0.0164(15) Uani 1 1 d .
H7 H 0.453880 0.448478 0.616736 0.020 Uiso 1 1 calc R
C8 C 0.9213(11) 0.1980(10) 0.5723(4) 0.028(3) Uani 1 1 d .
C9 C 0.4062(11) 0.1804(9) 0.6009(5) 0.033(3) Uani 1 1 d .
C10 C 0.7720(9) 0.6845(8) 0.6541(4) 0.018(2) Uani 1 1 d .
C11 C 0.7518(10) 0.8322(8) 0.6710(4) 0.016(2) Uani 1 1 d .
C12 C 0.8664(10) 0.8908(9) 0.7064(4) 0.027(3) Uani 1 1 d .
H12A H 0.846879 0.988569 0.714756 0.032 Uiso 1 1 calc R
H12B H 0.956097 0.885241 0.685457 0.032 Uiso 1 1 calc R
C13 C 0.8760(10) 0.8090(8) 0.7621(4) 0.027(3) Uani 1 1 d .
H13A H 0.958923 0.839745 0.783847 0.032 Uiso 1 1 calc R
H13B H 0.792028 0.827295 0.785505 0.032 Uiso 1 1 calc R
C14 C 0.8873(10) 0.6545(8) 0.7506(4) 0.025(2) Uani 1 1 d .
H14A H 0.883453 0.604379 0.787246 0.030 Uiso 1 1 calc R
H14B H 0.978665 0.634658 0.732561 0.030 Uiso 1 1 calc R
C15 C 0.7690(10) 0.6024(9) 0.7114(4) 0.027(3) Uani 1 1 d .
H15A H 0.677523 0.615032 0.730355 0.032 Uiso 1 1 calc R
H15B H 0.781857 0.503279 0.703620 0.032 Uiso 1 1 calc R
C16 C 0.6887(9) 0.7029(8) 0.5540(4) 0.019(2) Uani 1 1 d .
H16A H 0.709356 0.801285 0.560399 0.023 Uiso 1 1 calc R
H16B H 0.772793 0.660883 0.536624 0.023 Uiso 1 1 calc R
C17 C 0.5688(10) 0.6922(9) 0.5116(4) 0.027(2) Uani 1 1 d .
H17A H 0.488577 0.747390 0.525268 0.032 Uiso 1 1 calc R
H17B H 0.538224 0.595405 0.508494 0.032 Uiso 1 1 calc R
C18 C 0.6157(9) 0.7443(9) 0.4533(4) 0.018(2) Uani 1 1 d .
C19 C 0.6709(9) 0.6550(9) 0.4134(4) 0.026(3) Uani 1 1 d .
H19 H 0.670106 0.559445 0.421443 0.031 Uiso 1 1 calc R
C20 C 0.7271(9) 0.6988(9) 0.3621(4) 0.023(2) Uani 1 1 d .
H20 H 0.762746 0.634437 0.335392 0.027 Uiso 1 1 calc R
C21 C 0.7306(9) 0.8384(9) 0.3506(4) 0.019(2) Uani 1 1 d .
C22 C 0.6741(9) 0.9300(8) 0.3892(4) 0.019(2) Uani 1 1 d .
H22 H 0.672899 1.025422 0.380829 0.023 Uiso 1 1 calc R
C23 C 0.6197(9) 0.8827(8) 0.4399(4) 0.021(2) Uani 1 1 d .
H23 H 0.583660 0.947142 0.466463 0.025 Uiso 1 1 calc R
C24 C 0.8453(11) 0.8047(10) 0.2612(4) 0.037(3) Uani 1 1 d .
H24A H 0.892758 0.857980 0.231479 0.056 Uiso 1 1 calc GR
H24B H 0.770071 0.750424 0.243988 0.056 Uiso 1 1 calc GR
H24C H 0.912557 0.743151 0.279599 0.056 Uiso 1 1 calc GR

loop_
_atom_site_aniso_label
_atom_site_aniso_U_11
_atom_site_aniso_U_22
_atom_site_aniso_U_33
_atom_site_aniso_U_23
_atom_site_aniso_U_13
_atom_site_aniso_U_12
F80 0.050(4) 0.111(5) 0.037(4) 0.015(4) -0.005(4) 0.045(4)
F81 0.036(4) 0.070(4) 0.066(5) 0.016(4) 0.027(4) 0.017(4)
F82 0.033(4) 0.074(5) 0.173(9) -0.093(5) -0.007(5) 0.013(4)
F90 0.053(5) 0.090(5) 0.054(5) -0.003(4) 0.027(4) -0.040(4)
F91 0.039(4) 0.037(4) 0.087(6) -0.022(4) 0.020(4) -0.022(3)
F92 0.025(4) 0.034(4) 0.165(8) 0.012(4) -0.021(5) -0.008(3)
O11 0.054(6) 0.026(4) 0.055(5) -0.004(4) -0.007(4) 0.003(4)
O21 0.030(5) 0.030(4) 0.026(4) -0.005(3) 0.000(4) -0.001(3)
C1 0.021(6) 0.013(5) 0.023(6) 0.001(4) 0.005(5) 0.007(4)
C2 0.014(6) 0.018(5) 0.004(5) 0.004(4) 0.004(4) -0.001(4)
C3 0.022(4) 0.021(3) 0.006(3) 0.002(3) 0.000(3) -0.001(3)
C4 0.015(6) 0.020(5) 0.012(5) -0.004(4) 0.000(5) 0.000(4)
C5 0.030(6) 0.022(5) 0.007(5) -0.006(4) 0.001(5) -0.004(5)
C6 0.021(6) 0.016(5) 0.011(5) -0.004(4) 0.000(4) -0.006(5)
C7 0.022(4) 0.021(3) 0.006(3) 0.002(3) 0.000(3) -0.001(3)
C8 0.025(7) 0.036(7) 0.023(6) -0.010(5) -0.002(5) 0.010(5)
C9 0.039(8) 0.013(5) 0.046(8) -0.008(6) 0.007(6) -0.003(5)
C10 0.026(6) 0.011(5) 0.017(5) -0.007(4) -0.002(5) 0.000(4)
C11 0.021(6) 0.013(5) 0.013(5) 0.004(4) 0.001(5) 0.003(5)
C12 0.027(7) 0.023(5) 0.031(7) -0.005(5) 0.005(5) 0.000(5)
C13 0.038(7) 0.022(5) 0.021(6) -0.012(5) -0.006(5) 0.001(5)
C14 0.026(6) 0.024(6) 0.023(6) 0.000(4) -0.008(5) 0.002(5)
C15 0.042(7) 0.024(5) 0.015(6) -0.010(4) -0.006(5) 0.012(5)
C16 0.025(6) 0.011(5) 0.021(6) -0.006(4) -0.005(5) -0.006(4)
C17 0.026(7) 0.024(5) 0.029(6) -0.004(5) -0.012(5) -0.001(5)
C18 0.012(6) 0.023(5) 0.021(6) 0.003(5) -0.010(5) -0.002(5)
C19 0.018(6) 0.014(5) 0.047(8) 0.003(5) -0.019(5) -0.007(4)
C20 0.029(7) 0.016(5) 0.023(6) -0.003(5) -0.003(5) 0.001(4)
C21 0.020(6) 0.022(5) 0.017(6) 0.004(5) -0.011(5) 0.008(5)
C22 0.027(6) 0.015(5) 0.016(6) 0.005(4) -0.003(5) 0.006(5)
C23 0.015(6) 0.022(6) 0.026(6) 0.003(5) -0.006(5) 0.003(4)
C24 0.034(7) 0.050(7) 0.029(7) -0.004(6) 0.008(6) -0.002(6)

loop_
_atom_type_symbol
_atom_type_description
_atom_type_scat_dispersion_real
_atom_type_scat_dispersion_imag
_atom_type_scat_source
C C 0.0033 0.0016 'International Tables Vol C Tables 4.2.6.8 and 6.1.1.4'
H H 0.0000 0.0000 'International Tables Vol C Tables 4.2.6.8 and 6.1.1.4'
F F 0.0171 0.0103 'International Tables Vol C Tables 4.2.6.8 and 6.1.1.4'
O O 0.0106 0.0060 'International Tables Vol C Tables 4.2.6.8 and 6.1.1.4'

loop_
_geom_angle_atom_site_label_1
_geom_angle_atom_site_label_2
_geom_angle_atom_site_label_3
_geom_angle
C21 O21 C24 117.4(7)
C2 C1 C10 114.0(7)
C2 C1 C16 109.0(7)
C10 C1 C16 109.3(7)
C3 C2 C1 119.7(8)
C7 C2 C1 122.8(8)
C7 C2 C3 117.5(7)
C4 C3 C2 122.0(9)
C3 C4 C5 119.6(9)
C3 C4 C8 120.7(9)
C5 C4 C8 119.7(8)
C6 C5 C4 119.5(8)
C5 C6 C7 120.1(9)
C5 C6 C9 119.5(8)
C7 C6 C9 120.4(8)
C2 C7 C6 121.3(9)
F80 C8 F81 105.5(9)
F80 C8 F82 106.5(8)
F80 C8 C4 113.1(8)
F81 C8 C4 112.9(8)
F82 C8 F81 105.5(9)
F82 C8 C4 112.6(9)
F90 C9 F91 106.8(8)
F90 C9 C6 112.3(9)
F91 C9 C6 111.4(8)
F92 C9 F90 107.7(9)
F92 C9 F91 106.3(9)
F92 C9 C6 112.0(8)
C1 C10 C15 112.8(7)
C11 C10 C1 112.9(7)
C11 C10 C15 105.1(7)
O11 C11 C10 122.8(9)
O11 C11 C12 122.3(8)
C12 C11 C10 114.8(8)
C11 C12 C13 108.7(8)
C14 C13 C12 111.4(7)
C13 C14 C15 112.1(8)
C14 C15 C10 109.3(8)
C17 C16 C1 115.2(8)
C16 C17 C18 109.9(7)
C19 C18 C17 120.7(8)
C19 C18 C23 116.5(9)
C23 C18 C17 122.4(9)
C18 C19 C20 122.9(8)
C19 C20 C21 118.8(9)
O21 C21 C20 124.7(8)
O21 C21 C22 115.6(8)
C22 C21 C20 119.7(9)
C23 C22 C21 119.8(8)
C22 C23 C18 122.2(9)

loop_
_geom_bond_atom_site_label_1
_geom_bond_atom_site_label_2
_geom_bond_distance
F80 C8 1.302(11)
F81 C8 1.335(11)
F82 C8 1.321(11)
F90 C9 1.313(12)
F91 C9 1.326(10)
F92 C9 1.310(11)
O11 C11 1.229(10)
O21 C21 1.373(10)
O21 C24 1.423(10)
C1 C2 1.517(10)
C1 C10 1.522(12)
C1 C16 1.527(12)
C2 C3 1.401(12)
C2 C7 1.377(11)
C3 C4 1.381(11)
C4 C5 1.393(11)
C4 C8 1.482(12)
C5 C6 1.377(11)
C6 C7 1.406(11)
C6 C9 1.506(12)
C10 C11 1.504(11)
C10 C15 1.564(12)
C11 C12 1.488(12)
C12 C13 1.533(12)
C13 C14 1.533(11)
C14 C15 1.544(12)
C16 C17 1.520(12)
C17 C18 1.527(12)
C18 C19 1.383(12)
C18 C23 1.384(11)
C19 C20 1.384(12)
C20 C21 1.386(11)
C21 C22 1.382(11)
C22 C23 1.377(12)
